data_4084804
loop_
_publ_author_name
'Brown, Christopher C.'
'Plessow, Philipp N.'
'Rominger, Frank'
'Limbach, Michael'
'Hofmann, Peter'

_publ_section_title
;
 Unexpected Reactivity Patterns of Ruthenium Alkylidenes with
 N-Phosphino-Functionalized N-Heterocyclic Carbene Ligands (NHCPs)
;
_journal_issue 23
_journal_name_full Organometallics
_journal_page_first 6754
_journal_paper_doi 10.1021/om5005429
_journal_volume 33
_journal_year 2014
_chemical_formula_sum 'C33 H47 Cl2 N4 O P Ru'
_chemical_formula_weight 718.69
_chemical_name_common '1b in manuscript'
_chemical_name_systematic
; 
 ? 
;
_space_group_IT_number 14
_symmetry_cell_setting monoclinic
_symmetry_space_group_name_Hall '-P 2yn'
_symmetry_space_group_name_H-M 'P 1 21/n 1'
_atom_sites_solution_hydrogens geom
_atom_sites_solution_primary direct
_atom_sites_solution_secondary difmap
_audit_creation_method SHELXL-97
_cell_angle_alpha 90.00
_cell_angle_beta 101.753(2)
_cell_angle_gamma 90.00
_cell_formula_units_Z 4
_cell_length_a 14.2635(12)
_cell_length_b 14.8790(12)
_cell_length_c 16.2613(13)
_cell_measurement_reflns_used 9872
_cell_measurement_temperature 200(2)
_cell_measurement_theta_max 25.57
_cell_measurement_theta_min 2.21
_cell_volume 3378.7(5)
_computing_cell_refinement 'Bruker SAINT'
_computing_data_collection 'Bruker APEX2'
_computing_data_reduction 'Bruker SAINT'
_computing_molecular_graphics 'Bruker SHELXTL'
_computing_publication_material 'Bruker SHELXTL'
_computing_structure_refinement 'SHELXL-97 (Sheldrick, 2008)'
_computing_structure_solution 'SHELXS-97 (Sheldrick, 2008)'
_diffrn_ambient_temperature 200(2)
_diffrn_measured_fraction_theta_full 0.997
_diffrn_measured_fraction_theta_max 0.997
_diffrn_measurement_device_type 'Bruker APEX-II Quazar'
_diffrn_measurement_method '\f and \w scans'
_diffrn_radiation_monochromator mirror
_diffrn_radiation_source 'ImuS microsource'
_diffrn_radiation_type MoK\a
_diffrn_radiation_wavelength 0.71073
_diffrn_reflns_av_R_equivalents 0.0659
_diffrn_reflns_av_sigmaI/netI 0.0359
_diffrn_reflns_limit_h_max 17
_diffrn_reflns_limit_h_min -17
_diffrn_reflns_limit_k_max 18
_diffrn_reflns_limit_k_min -18
_diffrn_reflns_limit_l_max 19
_diffrn_reflns_limit_l_min -20
_diffrn_reflns_number 58598
_diffrn_reflns_theta_full 25.95
_diffrn_reflns_theta_max 25.95
_diffrn_reflns_theta_min 1.73
_exptl_absorpt_coefficient_mu 0.702
_exptl_absorpt_correction_T_max 0.9591
_exptl_absorpt_correction_T_min 0.8667
_exptl_absorpt_correction_type multi-scan
_exptl_absorpt_process_details
;
Sheldrick, G. M. (2008). <i>SADABS</i>. University of G\"ottingen, Germany.
;
_exptl_crystal_colour red
_exptl_crystal_density_diffrn 1.413
_exptl_crystal_density_method 'not measured'
_exptl_crystal_description plate
_exptl_crystal_F_000 1496
_exptl_crystal_size_max 0.21
_exptl_crystal_size_mid 0.08
_exptl_crystal_size_min 0.06
_refine_diff_density_max 0.398
_refine_diff_density_min -0.367
_refine_diff_density_rms 0.068
_refine_ls_extinction_method none
_refine_ls_goodness_of_fit_ref 1.050
_refine_ls_hydrogen_treatment constr
_refine_ls_matrix_type full
_refine_ls_number_parameters 386
_refine_ls_number_reflns 6586
_refine_ls_number_restraints 0
_refine_ls_restrained_S_all 1.050
_refine_ls_R_factor_all 0.0452
_refine_ls_R_factor_gt 0.0321
_refine_ls_shift/su_max 0.001
_refine_ls_shift/su_mean 0.000
_refine_ls_structure_factor_coef Fsqd
_refine_ls_weighting_details 'calc w=1/[\s^2^(Fo^2^)+(0.0148P)^2^+3.9457P] where P=(Fo^2^+2Fc^2^)/3'
_refine_ls_weighting_scheme calc
_refine_ls_wR_factor_gt 0.0612
_refine_ls_wR_factor_ref 0.0659
_reflns_number_gt 5361
_reflns_number_total 6586
_reflns_threshold_expression >2sigma(I)
_cod_data_source_file om5005429_si_003.cif
_cod_data_source_block chb6
_cod_depositor_comments
;
The following automatic conversions were performed:

'_symmetry_cell_setting' value 'Monoclinic' changed to 'monoclinic'
according to
/home/saulius/struct/COD-crude-data--automatic-downloads/rss-feeds/ACS/lib/dictionaries/cif_core.dic
dictionary named 'cif_core.dic' version 2.4.2 from 2011-04-26.

Automatic conversion script
Id: cif_fix_values 2935 2014-11-11 08:27:57Z andrius 

 Adding full bibliography for 4084804--4084806.cif.
;
_cod_original_sg_symbol_H-M P2(1)/n
_cod_database_code 4084804

loop_
_symmetry_equiv_pos_as_xyz
'x, y, z'
'-x+1/2, y+1/2, -z+1/2'
'-x, -y, -z'
'x-1/2, -y-1/2, z-1/2'

loop_
_atom_site_label
_atom_site_type_symbol
_atom_site_fract_x
_atom_site_fract_y
_atom_site_fract_z
_atom_site_U_iso_or_equiv
_atom_site_adp_type
_atom_site_occupancy
_atom_site_symmetry_multiplicity
_atom_site_calc_flag
_atom_site_refinement_flags
Ru1 Ru 0.510602(15) 0.178341(14) 0.765612(13) 0.01925(6) Uani 1 1 d .
Cl1 Cl 0.35588(5) 0.10397(5) 0.74573(4) 0.02992(16) Uani 1 1 d .
Cl2 Cl 0.65184(5) 0.27209(5) 0.79595(5) 0.03327(17) Uani 1 1 d .
P1 P 0.59961(5) 0.06200(4) 0.73685(4) 0.02065(15) Uani 1 1 d .
C1 C 0.63485(19) 0.06926(17) 0.90399(16) 0.0228(6) Uani 1 1 d .
N2 N 0.67017(15) 0.03791(14) 0.83845(13) 0.0224(5) Uani 1 1 d .
C3 C 0.74728(19) -0.01831(18) 0.86826(18) 0.0281(6) Uani 1 1 d .
H3 H 0.7838 -0.0505 0.8353 0.034 Uiso 1 1 calc R
C4 C 0.7604(2) -0.01865(19) 0.95210(18) 0.0308(7) Uani 1 1 d .
H4 H 0.8092 -0.0500 0.9898 0.037 Uiso 1 1 calc R
N5 N 0.69026(16) 0.03482(15) 0.97392(14) 0.0274(5) Uani 1 1 d .
C6 C 0.6770(2) 0.0445(2) 1.06070(17) 0.0402(8) Uani 1 1 d .
H6A H 0.7127 0.0970 1.0866 0.060 Uiso 1 1 calc R
H6B H 0.7006 -0.0095 1.0928 0.060 Uiso 1 1 calc R
H6C H 0.6088 0.0524 1.0607 0.060 Uiso 1 1 calc R
C11 C 0.5460(2) -0.05501(18) 0.71463(17) 0.0275(6) Uani 1 1 d .
C12 C 0.4735(2) -0.0479(2) 0.63068(18) 0.0384(8) Uani 1 1 d .
H12A H 0.5061 -0.0261 0.5870 0.058 Uiso 1 1 calc R
H12B H 0.4225 -0.0057 0.6367 0.058 Uiso 1 1 calc R
H12C H 0.4457 -0.1071 0.6149 0.058 Uiso 1 1 calc R
C13 C 0.6133(2) -0.13483(19) 0.7112(2) 0.0388(8) Uani 1 1 d .
H13A H 0.6409 -0.1299 0.6608 0.058 Uiso 1 1 calc R
H13B H 0.5772 -0.1911 0.7091 0.058 Uiso 1 1 calc R
H13C H 0.6649 -0.1344 0.7613 0.058 Uiso 1 1 calc R
C14 C 0.4935(2) -0.07774(18) 0.78539(18) 0.0318(7) Uani 1 1 d .
H14A H 0.5403 -0.0858 0.8381 0.048 Uiso 1 1 calc R
H14B H 0.4569 -0.1334 0.7716 0.048 Uiso 1 1 calc R
H14C H 0.4498 -0.0286 0.7918 0.048 Uiso 1 1 calc R
C15 C 0.6959(2) 0.08104(19) 0.67073(17) 0.0297(7) Uani 1 1 d .
C16 C 0.7243(3) 0.0001(2) 0.6228(2) 0.0494(9) Uani 1 1 d .
H16A H 0.6673 -0.0242 0.5853 0.074 Uiso 1 1 calc R
H16B H 0.7528 -0.0464 0.6629 0.074 Uiso 1 1 calc R
H16C H 0.7709 0.0190 0.5896 0.074 Uiso 1 1 calc R
C17 C 0.7882(2) 0.1185(2) 0.7250(2) 0.0426(8) Uani 1 1 d .
H17A H 0.7723 0.1660 0.7616 0.064 Uiso 1 1 calc R
H17B H 0.8288 0.1432 0.6887 0.064 Uiso 1 1 calc R
H17C H 0.8226 0.0701 0.7595 0.064 Uiso 1 1 calc R
C18 C 0.6541(2) 0.1522(2) 0.60542(19) 0.0390(8) Uani 1 1 d .
H18A H 0.6428 0.2079 0.6341 0.059 Uiso 1 1 calc R
H18B H 0.5934 0.1305 0.5718 0.059 Uiso 1 1 calc R
H18C H 0.6993 0.1638 0.5686 0.059 Uiso 1 1 calc R
N31 N 0.46302(16) 0.23956(15) 0.64329(14) 0.0256(5) Uani 1 1 d .
C32 C 0.4819(2) 0.32660(19) 0.63043(18) 0.0315(7) Uani 1 1 d .
H32 H 0.5222 0.3587 0.6744 0.038 Uiso 1 1 calc R
C33 C 0.4456(2) 0.3711(2) 0.5566(2) 0.0399(8) Uani 1 1 d .
H33 H 0.4611 0.4325 0.5502 0.048 Uiso 1 1 calc R
C34 C 0.3867(2) 0.3259(2) 0.49223(19) 0.0429(8) Uani 1 1 d .
H34 H 0.3607 0.3552 0.4408 0.051 Uiso 1 1 calc R
C35 C 0.3667(2) 0.2377(2) 0.50433(18) 0.0380(8) Uani 1 1 d .
H35 H 0.3265 0.2046 0.4610 0.046 Uiso 1 1 calc R
C36 C 0.4050(2) 0.19713(19) 0.57951(17) 0.0302(7) Uani 1 1 d .
H36 H 0.3898 0.1359 0.5869 0.036 Uiso 1 1 calc R
N41 N 0.43363(16) 0.29723(14) 0.80227(14) 0.0252(5) Uani 1 1 d .
C42 C 0.4767(2) 0.36017(19) 0.85611(18) 0.0336(7) Uani 1 1 d .
H42 H 0.5421 0.3515 0.8818 0.040 Uiso 1 1 calc R
C43 C 0.4318(3) 0.4365(2) 0.8763(2) 0.0448(8) Uani 1 1 d .
H43 H 0.4654 0.4783 0.9157 0.054 Uiso 1 1 calc R
C44 C 0.3385(3) 0.4512(2) 0.8390(2) 0.0458(9) Uani 1 1 d .
H44 H 0.3057 0.5034 0.8518 0.055 Uiso 1 1 calc R
C45 C 0.2930(2) 0.3888(2) 0.78228(19) 0.0354(7) Uani 1 1 d .
H45 H 0.2282 0.3977 0.7548 0.042 Uiso 1 1 calc R
C46 C 0.3415(2) 0.31369(19) 0.76556(17) 0.0295(6) Uani 1 1 d .
H46 H 0.3088 0.2712 0.7263 0.035 Uiso 1 1 calc R
C50 C 0.54538(18) 0.12204(17) 0.89183(15) 0.0215(6) Uani 1 1 d .
H50 H 0.4941 0.0765 0.8930 0.026 Uiso 1 1 calc R
C51 C 0.53713(19) 0.18633(18) 0.96029(16) 0.0261(6) Uani 1 1 d .
C52 C 0.4484(2) 0.1979(2) 0.98247(18) 0.0333(7) Uani 1 1 d .
H52 H 0.3956 0.1622 0.9558 0.040 Uiso 1 1 calc R
C53 C 0.4355(3) 0.2600(2) 1.0425(2) 0.0479(9) Uani 1 1 d .
H53 H 0.3742 0.2671 1.0559 0.058 Uiso 1 1 calc R
C54 C 0.5106(3) 0.3111(2) 1.0825(2) 0.0533(10) Uani 1 1 d .
H54 H 0.5015 0.3536 1.1238 0.064 Uiso 1 1 calc R
C55 C 0.5998(3) 0.3007(2) 1.0628(2) 0.0478(9) Uani 1 1 d .
H55 H 0.6524 0.3355 1.0910 0.057 Uiso 1 1 calc R
C56 C 0.6123(2) 0.2393(2) 1.00160(18) 0.0347(7) Uani 1 1 d .
H56 H 0.6736 0.2334 0.9877 0.042 Uiso 1 1 calc R
O60 O 0.93262(16) -0.10285(14) 1.09125(13) 0.0416(5) Uani 1 1 d .
C61 C 0.9253(3) -0.0904(3) 1.1769(2) 0.0587(10) Uani 1 1 d .
H61A H 0.8898 -0.0344 1.1830 0.070 Uiso 1 1 calc R
H61B H 0.9898 -0.0862 1.2133 0.070 Uiso 1 1 calc R
C62 C 0.8724(3) -0.1706(3) 1.2010(2) 0.0607(11) Uani 1 1 d .
H62A H 0.9168 -0.2121 1.2375 0.073 Uiso 1 1 calc R
H62B H 0.8217 -0.1518 1.2308 0.073 Uiso 1 1 calc R
C63 C 0.8302(3) -0.2141(2) 1.1190(2) 0.0547(10) Uani 1 1 d .
H63A H 0.8246 -0.2799 1.1252 0.066 Uiso 1 1 calc R
H63B H 0.7663 -0.1889 1.0947 0.066 Uiso 1 1 calc R
C64 C 0.9010(3) -0.1913(2) 1.0666(2) 0.0444(8) Uani 1 1 d .
H64A H 0.9553 -0.2340 1.0771 0.053 Uiso 1 1 calc R
H64B H 0.8707 -0.1930 1.0062 0.053 Uiso 1 1 calc R

loop_
_atom_site_aniso_label
_atom_site_aniso_U_11
_atom_site_aniso_U_22
_atom_site_aniso_U_33
_atom_site_aniso_U_23
_atom_site_aniso_U_13
_atom_site_aniso_U_12
Ru1 0.01709(11) 0.01626(10) 0.02375(11) -0.00094(9) 0.00265(8) -0.00020(9)
Cl1 0.0203(4) 0.0252(4) 0.0426(4) -0.0010(3) 0.0026(3) -0.0034(3)
Cl2 0.0248(4) 0.0301(4) 0.0442(4) -0.0037(3) 0.0051(3) -0.0090(3)
P1 0.0201(4) 0.0190(3) 0.0226(3) 0.0000(3) 0.0039(3) 0.0010(3)
C1 0.0228(15) 0.0182(13) 0.0264(14) -0.0005(11) 0.0029(11) -0.0053(11)
N2 0.0204(12) 0.0208(12) 0.0257(12) 0.0012(9) 0.0037(9) 0.0024(9)
C3 0.0227(15) 0.0232(15) 0.0372(17) 0.0027(12) 0.0034(12) 0.0071(12)
C4 0.0274(16) 0.0259(15) 0.0358(17) 0.0043(13) -0.0011(13) 0.0039(13)
N5 0.0279(13) 0.0262(13) 0.0263(12) 0.0034(10) 0.0014(10) 0.0006(10)
C6 0.053(2) 0.0416(19) 0.0237(15) 0.0057(14) 0.0027(14) 0.0052(16)
C11 0.0305(16) 0.0195(14) 0.0322(15) -0.0037(12) 0.0057(13) -0.0005(12)
C12 0.0433(19) 0.0290(17) 0.0384(18) -0.0098(14) -0.0025(15) -0.0021(14)
C13 0.047(2) 0.0219(15) 0.0481(19) -0.0066(14) 0.0102(16) 0.0054(14)
C14 0.0310(17) 0.0190(14) 0.0454(18) -0.0007(13) 0.0076(14) -0.0039(12)
C15 0.0294(16) 0.0297(16) 0.0333(16) 0.0041(13) 0.0140(13) 0.0054(13)
C16 0.057(2) 0.047(2) 0.054(2) 0.0022(17) 0.0328(19) 0.0132(18)
C17 0.0250(17) 0.050(2) 0.056(2) 0.0127(17) 0.0161(15) 0.0003(15)
C18 0.0381(19) 0.0429(19) 0.0414(18) 0.0114(15) 0.0206(15) 0.0060(15)
N31 0.0230(13) 0.0247(13) 0.0294(12) 0.0012(10) 0.0061(10) 0.0060(10)
C32 0.0348(17) 0.0262(15) 0.0357(16) -0.0004(13) 0.0126(13) 0.0046(13)
C33 0.051(2) 0.0313(17) 0.0426(19) 0.0128(15) 0.0218(16) 0.0126(15)
C34 0.051(2) 0.050(2) 0.0294(16) 0.0112(16) 0.0133(15) 0.0264(18)
C35 0.0348(18) 0.050(2) 0.0280(16) -0.0037(14) 0.0033(13) 0.0174(15)
C36 0.0295(16) 0.0304(17) 0.0296(15) -0.0026(12) 0.0035(13) 0.0059(13)
N41 0.0275(13) 0.0197(12) 0.0287(12) 0.0019(9) 0.0066(10) 0.0023(10)
C42 0.0435(19) 0.0223(15) 0.0336(16) -0.0007(13) 0.0041(14) 0.0048(13)
C43 0.061(2) 0.0281(17) 0.0432(19) -0.0047(14) 0.0062(17) 0.0092(16)
C44 0.059(2) 0.0356(19) 0.047(2) 0.0052(16) 0.0192(18) 0.0184(17)
C45 0.0324(18) 0.0320(17) 0.0439(18) 0.0075(14) 0.0130(14) 0.0118(14)
C46 0.0278(16) 0.0280(16) 0.0340(15) 0.0029(13) 0.0092(13) 0.0027(13)
C50 0.0187(14) 0.0213(14) 0.0246(14) -0.0004(11) 0.0045(11) -0.0024(11)
C51 0.0273(15) 0.0254(15) 0.0253(14) 0.0022(12) 0.0047(12) 0.0045(12)
C52 0.0332(17) 0.0344(18) 0.0335(16) 0.0006(13) 0.0096(13) 0.0035(13)
C53 0.058(2) 0.048(2) 0.044(2) 0.0011(17) 0.0242(18) 0.0168(18)
C54 0.081(3) 0.044(2) 0.0355(19) -0.0113(16) 0.0145(19) 0.015(2)
C55 0.062(2) 0.038(2) 0.0373(18) -0.0108(15) -0.0046(17) -0.0024(17)
C56 0.0359(18) 0.0326(17) 0.0327(16) -0.0049(13) 0.0006(14) 0.0002(14)
O60 0.0559(15) 0.0329(12) 0.0384(12) 0.0029(10) 0.0155(11) 0.0028(11)
C61 0.060(3) 0.078(3) 0.037(2) -0.0033(19) 0.0061(18) -0.002(2)
C62 0.062(3) 0.074(3) 0.055(2) 0.017(2) 0.032(2) 0.016(2)
C63 0.040(2) 0.046(2) 0.082(3) 0.011(2) 0.021(2) 0.0061(17)
C64 0.059(2) 0.0282(18) 0.048(2) 0.0042(15) 0.0155(17) 0.0062(16)

loop_
_atom_type_symbol
_atom_type_description
_atom_type_scat_dispersion_real
_atom_type_scat_dispersion_imag
_atom_type_scat_source
C C 0.0033 0.0016 'International Tables Vol C Tables 4.2.6.8 and 6.1.1.4'
H H 0.0000 0.0000 'International Tables Vol C Tables 4.2.6.8 and 6.1.1.4'
N N 0.0061 0.0033 'International Tables Vol C Tables 4.2.6.8 and 6.1.1.4'
O O 0.0106 0.0060 'International Tables Vol C Tables 4.2.6.8 and 6.1.1.4'
P P 0.1023 0.0942 'International Tables Vol C Tables 4.2.6.8 and 6.1.1.4'
Cl Cl 0.1484 0.1585 'International Tables Vol C Tables 4.2.6.8 and 6.1.1.4'
Ru Ru -1.2594 0.8363 'International Tables Vol C Tables 4.2.6.8 and 6.1.1.4'

loop_
_geom_angle_atom_site_label_1
_geom_angle_atom_site_label_2
_geom_angle_atom_site_label_3
_geom_angle
N31 Ru1 C50 174.26(9)
N31 Ru1 N41 80.36(8)
C50 Ru1 N41 94.78(9)
N31 Ru1 P1 102.53(6)
C50 Ru1 P1 82.54(7)
N41 Ru1 P1 175.02(6)
N31 Ru1 Cl2 92.12(6)
C50 Ru1 Cl2 90.53(7)
N41 Ru1 Cl2 85.57(6)
P1 Ru1 Cl2 90.25(3)
N31 Ru1 Cl1 87.89(6)
C50 Ru1 Cl1 88.66(7)
N41 Ru1 Cl1 85.03(6)
P1 Ru1 Cl1 99.06(3)
Cl2 Ru1 Cl1 170.47(3)
N2 P1 C11 96.94(11)
N2 P1 C15 102.36(11)
C11 P1 C15 109.40(12)
N2 P1 Ru1 101.38(7)
C11 P1 Ru1 121.33(9)
C15 P1 Ru1 119.88(9)
N5 C1 N2 106.6(2)
N5 C1 C50 131.1(2)
N2 C1 C50 121.9(2)
C1 N2 C3 109.2(2)
C1 N2 P1 115.45(18)
C3 N2 P1 134.48(19)
C4 C3 N2 107.2(2)
C4 C3 H3 126.4
N2 C3 H3 126.4
C3 C4 N5 107.5(2)
C3 C4 H4 126.2
N5 C4 H4 126.2
C1 N5 C4 109.5(2)
C1 N5 C6 127.3(2)
C4 N5 C6 123.1(2)
N5 C6 H6A 109.5
N5 C6 H6B 109.5
H6A C6 H6B 109.5
N5 C6 H6C 109.5
H6A C6 H6C 109.5
H6B C6 H6C 109.5
C14 C11 C13 105.2(2)
C14 C11 C12 109.8(2)
C13 C11 C12 109.5(2)
C14 C11 P1 107.32(18)
C13 C11 P1 118.9(2)
C12 C11 P1 106.03(19)
C11 C12 H12A 109.5
C11 C12 H12B 109.5
H12A C12 H12B 109.5
C11 C12 H12C 109.5
H12A C12 H12C 109.5
H12B C12 H12C 109.5
C11 C13 H13A 109.5
C11 C13 H13B 109.5
H13A C13 H13B 109.5
C11 C13 H13C 109.5
H13A C13 H13C 109.5
H13B C13 H13C 109.5
C11 C14 H14A 109.5
C11 C14 H14B 109.5
H14A C14 H14B 109.5
C11 C14 H14C 109.5
H14A C14 H14C 109.5
H14B C14 H14C 109.5
C18 C15 C17 108.4(2)
C18 C15 C16 107.2(2)
C17 C15 C16 107.0(3)
C18 C15 P1 105.52(19)
C17 C15 P1 110.97(19)
C16 C15 P1 117.4(2)
C15 C16 H16A 109.5
C15 C16 H16B 109.5
H16A C16 H16B 109.5
C15 C16 H16C 109.5
H16A C16 H16C 109.5
H16B C16 H16C 109.5
C15 C17 H17A 109.5
C15 C17 H17B 109.5
H17A C17 H17B 109.5
C15 C17 H17C 109.5
H17A C17 H17C 109.5
H17B C17 H17C 109.5
C15 C18 H18A 109.5
C15 C18 H18B 109.5
H18A C18 H18B 109.5
C15 C18 H18C 109.5
H18A C18 H18C 109.5
H18B C18 H18C 109.5
C36 N31 C32 116.3(2)
C36 N31 Ru1 122.61(18)
C32 N31 Ru1 120.73(19)
N31 C32 C33 123.1(3)
N31 C32 H32 118.4
C33 C32 H32 118.4
C32 C33 C34 119.4(3)
C32 C33 H33 120.3
C34 C33 H33 120.3
C35 C34 C33 118.3(3)
C35 C34 H34 120.9
C33 C34 H34 120.9
C34 C35 C36 119.6(3)
C34 C35 H35 120.2
C36 C35 H35 120.2
N31 C36 C35 123.4(3)
N31 C36 H36 118.3
C35 C36 H36 118.3
C42 N41 C46 115.9(2)
C42 N41 Ru1 122.92(19)
C46 N41 Ru1 120.95(18)
N41 C42 C43 123.9(3)
N41 C42 H42 118.1
C43 C42 H42 118.1
C44 C43 C42 119.1(3)
C44 C43 H43 120.4
C42 C43 H43 120.4
C43 C44 C45 118.3(3)
C43 C44 H44 120.9
C45 C44 H44 120.9
C46 C45 C44 119.7(3)
C46 C45 H45 120.2
C44 C45 H45 120.2
N41 C46 C45 123.1(3)
N41 C46 H46 118.5
C45 C46 H46 118.5
C1 C50 C51 116.0(2)
C1 C50 Ru1 110.81(17)
C51 C50 Ru1 114.80(17)
C1 C50 H50 104.6
C51 C50 H50 104.6
Ru1 C50 H50 104.6
C56 C51 C52 117.2(3)
C56 C51 C50 123.7(2)
C52 C51 C50 119.0(2)
C53 C52 C51 121.5(3)
C53 C52 H52 119.3
C51 C52 H52 119.3
C54 C53 C52 120.3(3)
C54 C53 H53 119.8
C52 C53 H53 119.8
C53 C54 C55 119.8(3)
C53 C54 H54 120.1
C55 C54 H54 120.1
C54 C55 C56 119.9(3)
C54 C55 H55 120.1
C56 C55 H55 120.1
C55 C56 C51 121.4(3)
C55 C56 H56 119.3
C51 C56 H56 119.3
C64 O60 C61 108.2(2)
O60 C61 C62 106.9(3)
O60 C61 H61A 110.3
C62 C61 H61A 110.3
O60 C61 H61B 110.3
C62 C61 H61B 110.3
H61A C61 H61B 108.6
C63 C62 C61 104.0(3)
C63 C62 H62A 110.9
C61 C62 H62A 110.9
C63 C62 H62B 110.9
C61 C62 H62B 110.9
H62A C62 H62B 109.0
C64 C63 C62 102.4(3)
C64 C63 H63A 111.3
C62 C63 H63A 111.3
C64 C63 H63B 111.3
C62 C63 H63B 111.3
H63A C63 H63B 109.2
O60 C64 C63 105.3(3)
O60 C64 H64A 110.7
C63 C64 H64A 110.7
O60 C64 H64B 110.7
C63 C64 H64B 110.7
H64A C64 H64B 108.8

loop_
_geom_bond_atom_site_label_1
_geom_bond_atom_site_label_2
_geom_bond_distance
Ru1 N31 2.167(2)
Ru1 C50 2.179(2)
Ru1 N41 2.226(2)
Ru1 P1 2.2514(7)
Ru1 Cl2 2.4172(7)
Ru1 Cl1 2.4308(7)
P1 N2 1.787(2)
P1 C11 1.906(3)
P1 C15 1.929(3)
C1 N5 1.347(3)
C1 N2 1.351(3)
C1 C50 1.477(4)
N2 C3 1.388(3)
C3 C4 1.338(4)
C3 H3 0.9500
C4 N5 1.380(3)
C4 H4 0.9500
N5 C6 1.468(3)
C6 H6A 0.9800
C6 H6B 0.9800
C6 H6C 0.9800
C11 C14 1.533(4)
C11 C13 1.536(4)
C11 C12 1.539(4)
C12 H12A 0.9800
C12 H12B 0.9800
C12 H12C 0.9800
C13 H13A 0.9800
C13 H13B 0.9800
C13 H13C 0.9800
C14 H14A 0.9800
C14 H14B 0.9800
C14 H14C 0.9800
C15 C18 1.532(4)
C15 C17 1.533(4)
C15 C16 1.534(4)
C16 H16A 0.9800
C16 H16B 0.9800
C16 H16C 0.9800
C17 H17A 0.9800
C17 H17B 0.9800
C17 H17C 0.9800
C18 H18A 0.9800
C18 H18B 0.9800
C18 H18C 0.9800
N31 C36 1.345(3)
N31 C32 1.348(3)
C32 C33 1.376(4)
C32 H32 0.9500
C33 C34 1.378(5)
C33 H33 0.9500
C34 C35 1.365(5)
C34 H34 0.9500
C35 C36 1.373(4)
C35 H35 0.9500
C36 H36 0.9500
N41 C42 1.342(4)
N41 C46 1.350(3)
C42 C43 1.376(4)
C42 H42 0.9500
C43 C44 1.364(5)
C43 H43 0.9500
C44 C45 1.375(4)
C44 H44 0.9500
C45 C46 1.371(4)
C45 H45 0.9500
C46 H46 0.9500
C50 C51 1.490(4)
C50 H50 1.0000
C51 C56 1.389(4)
C51 C52 1.396(4)
C52 C53 1.383(4)
C52 H52 0.9500
C53 C54 1.365(5)
C53 H53 0.9500
C54 C55 1.383(5)
C54 H54 0.9500
C55 C56 1.389(4)
C55 H55 0.9500
C56 H56 0.9500
O60 C64 1.422(4)
O60 C61 1.429(4)
C61 C62 1.506(5)
C61 H61A 0.9900
C61 H61B 0.9900
C62 C63 1.494(5)
C62 H62A 0.9900
C62 H62B 0.9900
C63 C64 1.487(4)
C63 H63A 0.9900
C63 H63B 0.9900
C64 H64A 0.9900
C64 H64B 0.9900

loop_
_geom_torsion_atom_site_label_1
_geom_torsion_atom_site_label_2
_geom_torsion_atom_site_label_3
_geom_torsion_atom_site_label_4
_geom_torsion
N31 Ru1 P1 N2 160.50(10)
C50 Ru1 P1 N2 -22.23(10)
N41 Ru1 P1 N2 35.5(7)
Cl2 Ru1 P1 N2 68.28(8)
Cl1 Ru1 P1 N2 -109.66(8)
N31 Ru1 P1 C11 -94.02(12)
C50 Ru1 P1 C11 83.25(12)
N41 Ru1 P1 C11 141.0(7)
Cl2 Ru1 P1 C11 173.75(10)
Cl1 Ru1 P1 C11 -4.18(11)
N31 Ru1 P1 C15 48.94(12)
C50 Ru1 P1 C15 -133.79(13)
N41 Ru1 P1 C15 -76.1(7)
Cl2 Ru1 P1 C15 -43.28(11)
Cl1 Ru1 P1 C15 138.78(11)
N5 C1 N2 C3 1.3(3)
C50 C1 N2 C3 -172.5(2)
N5 C1 N2 P1 172.13(17)
C50 C1 N2 P1 -1.7(3)
C11 P1 N2 C1 -103.8(2)
C15 P1 N2 C1 144.58(19)
Ru1 P1 N2 C1 20.22(19)
C11 P1 N2 C3 64.1(3)
C15 P1 N2 C3 -47.6(3)
Ru1 P1 N2 C3 -172.0(2)
C1 N2 C3 C4 -1.9(3)
P1 N2 C3 C4 -170.3(2)
N2 C3 C4 N5 1.7(3)
N2 C1 N5 C4 -0.2(3)
C50 C1 N5 C4 172.8(3)
N2 C1 N5 C6 -175.7(3)
C50 C1 N5 C6 -2.7(5)
C3 C4 N5 C1 -1.0(3)
C3 C4 N5 C6 174.7(3)
N2 P1 C11 C14 57.8(2)
C15 P1 C11 C14 163.53(18)
Ru1 P1 C11 C14 -50.1(2)
N2 P1 C11 C13 -61.2(2)
C15 P1 C11 C13 44.5(3)
Ru1 P1 C11 C13 -169.11(18)
N2 P1 C11 C12 175.09(19)
C15 P1 C11 C12 -79.2(2)
Ru1 P1 C11 C12 67.2(2)
N2 P1 C15 C18 -146.91(19)
C11 P1 C15 C18 111.1(2)
Ru1 P1 C15 C18 -35.9(2)
N2 P1 C15 C17 -29.7(2)
C11 P1 C15 C17 -131.7(2)
Ru1 P1 C15 C17 81.3(2)
N2 P1 C15 C16 93.7(2)
C11 P1 C15 C16 -8.3(3)
Ru1 P1 C15 C16 -155.2(2)
C50 Ru1 N31 C36 -87.3(9)
N41 Ru1 N31 C36 -119.6(2)
P1 Ru1 N31 C36 64.5(2)
Cl2 Ru1 N31 C36 155.2(2)
Cl1 Ru1 N31 C36 -34.3(2)
C50 Ru1 N31 C32 85.2(9)
N41 Ru1 N31 C32 52.9(2)
P1 Ru1 N31 C32 -122.97(19)
Cl2 Ru1 N31 C32 -32.2(2)
Cl1 Ru1 N31 C32 138.2(2)
C36 N31 C32 C33 -0.5(4)
Ru1 N31 C32 C33 -173.5(2)
N31 C32 C33 C34 0.3(4)
C32 C33 C34 C35 -0.1(4)
C33 C34 C35 C36 0.3(4)
C32 N31 C36 C35 0.7(4)
Ru1 N31 C36 C35 173.5(2)
C34 C35 C36 N31 -0.5(4)
N31 Ru1 N41 C42 -119.9(2)
C50 Ru1 N41 C42 63.2(2)
P1 Ru1 N41 C42 5.9(8)
Cl2 Ru1 N41 C42 -27.0(2)
Cl1 Ru1 N41 C42 151.4(2)
N31 Ru1 N41 C46 54.5(2)
C50 Ru1 N41 C46 -122.4(2)
P1 Ru1 N41 C46 -180(28)
Cl2 Ru1 N41 C46 147.5(2)
Cl1 Ru1 N41 C46 -34.15(19)
C46 N41 C42 C43 1.8(4)
Ru1 N41 C42 C43 176.5(2)
N41 C42 C43 C44 -1.3(5)
C42 C43 C44 C45 0.0(5)
C43 C44 C45 C46 0.7(5)
C42 N41 C46 C45 -1.1(4)
Ru1 N41 C46 C45 -175.9(2)
C44 C45 C46 N41 -0.2(4)
N5 C1 C50 C51 35.2(4)
N2 C1 C50 C51 -152.6(2)
N5 C1 C50 Ru1 168.5(2)
N2 C1 C50 Ru1 -19.4(3)
N31 Ru1 C50 C1 176.8(8)
N41 Ru1 C50 C1 -151.26(17)
P1 Ru1 C50 C1 24.52(16)
Cl2 Ru1 C50 C1 -65.66(17)
Cl1 Ru1 C50 C1 123.84(17)
N31 Ru1 C50 C51 -49.3(10)
N41 Ru1 C50 C51 -17.42(19)
P1 Ru1 C50 C51 158.36(19)
Cl2 Ru1 C50 C51 68.18(18)
Cl1 Ru1 C50 C51 -102.32(18)
C1 C50 C51 C56 40.6(4)
Ru1 C50 C51 C56 -90.8(3)
C1 C50 C51 C52 -142.4(3)
Ru1 C50 C51 C52 86.3(3)
C56 C51 C52 C53 0.6(4)
C50 C51 C52 C53 -176.6(3)
C51 C52 C53 C54 -0.9(5)
C52 C53 C54 C55 0.1(5)
C53 C54 C55 C56 0.9(5)
C54 C55 C56 C51 -1.2(5)
C52 C51 C56 C55 0.4(4)
C50 C51 C56 C55 177.5(3)
C64 O60 C61 C62 -8.9(4)
O60 C61 C62 C63 -14.1(4)
C61 C62 C63 C64 30.4(4)
C61 O60 C64 C63 28.7(4)
C62 C63 C64 O60 -36.7(3)
